data_7048358
loop_
_publ_author_name
'Oyarzo, Juan'
'Bosque, Ram\'on'
'Toro, Patricia'
'Silva, Carlos P.'
'Arancibia, Rodrigo'
'Font-Bard\'ia, Merc\`e'
'Artigas, Vania'
'Calvis, Carme'
'Messeguer, Ramon'
'Klahn, A. Hugo'
'L\'opez, Concepci\'on'

_publ_section_title
;
 A novel type of organometallic 2-R-2,4-dihydro-1H-3,1-benzoxazine with R
 = [M(\h<sup>5</sup>-C<sub>5</sub>H<sub>4</sub>)(CO)<sub>3</sub>] (M = Re
 or Mn) units. Experimental and computational studies of the effect of
 substituent R on ring-chain tautomerism.
;
_journal_issue 3
_journal_name_full 'Dalton transactions (Cambridge, England : 2003)'
_journal_page_first 1023
_journal_page_last 1039
_journal_paper_doi 10.1039/c8dt03265c
_journal_volume 48
_journal_year 2019
_chemical_absolute_configuration ad
_chemical_formula_moiety 'C18 H17 Fe N O'
_chemical_formula_sum 'C18 H17 Fe N O'
_chemical_formula_weight 319.17
_chemical_melting_point 96
_chemical_name_systematic 6a
_space_group_crystal_system monoclinic
_space_group_IT_number 4
_space_group_name_Hall 'P 2yb'
_space_group_name_H-M_alt 'P 1 21 1'
_symmetry_space_group_name_Hall 'P 2yb'
_symmetry_space_group_name_H-M 'P 1 21 1'
_atom_sites_solution_hydrogens mixed
_atom_sites_solution_primary direct
_audit_creation_date 2018-01-16
_audit_creation_method
;
Olex2 1.2
(compiled 2017.08.10 svn.r3461 for OlexSys, GUI svn.r5381)
;
_audit_update_record
;
2018-07-27 deposited with the CCDC.
2018-12-12 downloaded from the CCDC.
;
_cell_angle_alpha 90
_cell_angle_beta 96.7714(15)
_cell_angle_gamma 90
_cell_formula_units_Z 2
_cell_length_a 5.9213(2)
_cell_length_b 7.5337(3)
_cell_length_c 16.2535(7)
_cell_measurement_reflns_used 9921
_cell_measurement_temperature 170.0
_cell_measurement_theta_max 26.40
_cell_measurement_theta_min 2.52
_cell_volume 720.00(5)
_computing_cell_refinement 'SAINT V8.38A (?, 2016)'
_computing_data_reduction 'SAINT V8.38A (?, 2016)'
_computing_molecular_graphics 'Olex2 (Dolomanov et al., 2009)'
_computing_publication_material 'Olex2 (Dolomanov et al., 2009)'
_computing_structure_refinement 'ShelXL (Sheldrick, 2015)'
_computing_structure_solution 'ShelXS (Sheldrick, 2008)'
_diffrn_ambient_temperature 170.0
_diffrn_measured_fraction_theta_full 0.996
_diffrn_measured_fraction_theta_max 0.996
_diffrn_measurement_device_type 'Bruker APEX-II CCD'
_diffrn_measurement_method '\f and \w scans'
_diffrn_radiation_type MoK\a
_diffrn_radiation_wavelength 0.71073
_diffrn_reflns_av_R_equivalents 0.0258
_diffrn_reflns_av_unetI/netI 0.0236
_diffrn_reflns_Laue_measured_fraction_full 0.996
_diffrn_reflns_Laue_measured_fraction_max 0.996
_diffrn_reflns_limit_h_max 7
_diffrn_reflns_limit_h_min -7
_diffrn_reflns_limit_k_max 9
_diffrn_reflns_limit_k_min -9
_diffrn_reflns_limit_l_max 20
_diffrn_reflns_limit_l_min -20
_diffrn_reflns_number 16003
_diffrn_reflns_point_group_measured_fraction_full 0.997
_diffrn_reflns_point_group_measured_fraction_max 0.997
_diffrn_reflns_theta_full 25.242
_diffrn_reflns_theta_max 26.416
_diffrn_reflns_theta_min 2.524
_diffrn_standards_number 0
_exptl_absorpt_coefficient_mu 1.044
_exptl_absorpt_correction_T_max 0.7454
_exptl_absorpt_correction_T_min 0.7000
_exptl_absorpt_correction_type multi-scan
_exptl_absorpt_process_details
;
SADABS-2016/2 (Bruker,2016) was used for absorption correction.
wR2(int) was 0.0599 before and 0.0534 after correction.
The Ratio of minimum to maximum transmission is 0.9391.
The \l/2 correction factor is Not present.
;
_exptl_crystal_colour yellow
_exptl_crystal_colour_primary yellow
_exptl_crystal_density_diffrn 1.472
_exptl_crystal_description block
_exptl_crystal_F_000 332
_exptl_crystal_size_max 0.1
_exptl_crystal_size_mid 0.06
_exptl_crystal_size_min 0.05
_refine_diff_density_max 0.287
_refine_diff_density_min -0.204
_refine_diff_density_rms 0.045
_refine_ls_abs_structure_details
;
 Refined as an inversion twin.
;
_refine_ls_abs_structure_Flack 0.023(18)
_refine_ls_extinction_method none
_refine_ls_goodness_of_fit_ref 0.968
_refine_ls_hydrogen_treatment constr
_refine_ls_matrix_type full
_refine_ls_number_parameters 165
_refine_ls_number_reflns 2941
_refine_ls_number_restraints 1
_refine_ls_restrained_S_all 0.968
_refine_ls_R_factor_all 0.0247
_refine_ls_R_factor_gt 0.0229
_refine_ls_shift/su_max 0.001
_refine_ls_shift/su_mean 0.000
_refine_ls_structure_factor_coef Fsqd
_refine_ls_weighting_details 'w=1/[\s^2^(Fo^2^)+(0.0330P)^2^+0.2690P] where P=(Fo^2^+2Fc^2^)/3'
_refine_ls_weighting_scheme calc
_refine_ls_wR_factor_gt 0.0559
_refine_ls_wR_factor_ref 0.0569
_reflns_Friedel_coverage 0.854
_reflns_Friedel_fraction_full 0.998
_reflns_Friedel_fraction_max 0.998
_reflns_number_gt 2831
_reflns_number_total 2941
_reflns_threshold_expression 'I > 2\s(I)'
_cod_data_source_file c8dt03265c2.cif
_cod_data_source_block va_jom_fc30_06_17_170k_0m
_cod_depositor_comments 'Adding full bibliography for 7048356--7048358.cif.'
_cod_database_code 7048358
_shelx_shelxl_version_number 2018/1
_shelx_space_group_comment
;
The symmetry employed for this shelxl refinement is uniquely defined
by the following loop, which should always be used as a source of
symmetry information in preference to the above space-group names.
They are only intended as comments.
;
_shelx_estimated_absorpt_t_max 0.950
_shelx_estimated_absorpt_t_min 0.903
_olex2_refinement_description
;
1. Twinned data refinement
 Scales: 0.977(18)
 0.023(18)
2. Fixed Uiso
 At 1.2 times of:
  All C(H) groups, All C(H,H) groups, All N(H) groups
3. Uiso/Uaniso restraints and constraints
Uanis(C17) = Uanis(C16) = Uanis(C15) = Uanis(C14) = Uanis(C18) = Uanis(C17A) =
Uanis(C16A) = Uanis(C15A) = Uanis(C14A) = Uanis(C18A)
4. Others
 Sof(C17A)=Sof(H17A)=Sof(C16A)=Sof(H16A)=Sof(C15A)=Sof(H15A)=Sof(C14A)=
 Sof(H14A)=Sof(C18A)=Sof(H18A)=1-FVAR(1)
 Sof(C17)=Sof(H17)=Sof(C16)=Sof(H16)=Sof(C15)=Sof(H15)=Sof(C14)=Sof(H14)=
 Sof(C18)=Sof(H18)=FVAR(1)
5.a Riding coordinates:
 N1(H1)
5.b Ternary CH refined with riding coordinates:
 C6(H6)
5.c Secondary CH2 refined with riding coordinates:
 C13(H13A,H13B)
5.d Aromatic/amide H refined with riding coordinates:
 C1(H1A), C2(H2), C3(H3), C4(H4), C8(H8), C9(H9), C10(H10), C11(H11), C17(H17),
  C16(H16), C15(H15), C14(H14), C18(H18), C17A(H17A), C16A(H16A), C15A(H15A),
 C14A(H14A), C18A(H18A)
5.e Fitted pentagon refined as free rotating group:
 C17(C16,C15,C14,C18), C17A(C16A,C15A,C14A,C18A)
;
_olex2_submission_special_instructions 'No special instructions were received'

loop_
_space_group_symop_operation_xyz
'x, y, z'
'-x, y+1/2, -z'

loop_
_atom_site_label
_atom_site_type_symbol
_atom_site_fract_x
_atom_site_fract_y
_atom_site_fract_z
_atom_site_U_iso_or_equiv
_atom_site_adp_type
_atom_site_occupancy
_atom_site_site_symmetry_order
_atom_site_calc_flag
_atom_site_refinement_flags_posn
_atom_site_refinement_flags_occupancy
_atom_site_disorder_assembly
_atom_site_disorder_group
Fe1 Fe 0.20558(5) 0.58549(5) 0.85738(2) 0.01846(11) Uani 1 1 d . . . .
O1 O 0.4451(2) 0.5757(4) 0.65661(10) 0.0221(4) Uani 1 1 d . . . .
N1 N 0.0729(4) 0.5187(3) 0.58973(13) 0.0209(5) Uani 1 1 d . . . .
H1 H 0.050033 0.403949 0.594745 0.025 Uiso 1 1 d R . . .
C1 C 0.2972(5) 0.3777(4) 0.78831(17) 0.0225(6) Uani 1 1 d . . . .
H1A H 0.447801 0.345366 0.779871 0.027 Uiso 1 1 calc R . . .
C2 C 0.1768(5) 0.3157(4) 0.85290(17) 0.0252(6) Uani 1 1 d . . . .
H2 H 0.232703 0.235067 0.895445 0.030 Uiso 1 1 calc R . . .
C3 C -0.0422(5) 0.3953(4) 0.84289(17) 0.0246(6) Uani 1 1 d . . . .
H3 H -0.158588 0.376802 0.877519 0.029 Uiso 1 1 calc R . . .
C4 C -0.0572(4) 0.5073(4) 0.77215(16) 0.0211(5) Uani 1 1 d . . . .
H4 H -0.184811 0.576971 0.751156 0.025 Uiso 1 1 calc R . . .
C5 C 0.1541(4) 0.4964(3) 0.73830(15) 0.0178(5) Uani 1 1 d . . . .
C6 C 0.2072(3) 0.5908(5) 0.66200(13) 0.0179(4) Uani 1 1 d . . . .
H6 H 0.168406 0.719210 0.666995 0.022 Uiso 1 1 calc R . . .
C7 C 0.1457(4) 0.5607(4) 0.51297(15) 0.0171(6) Uani 1 1 d . . . .
C8 C 0.0075(4) 0.5218(4) 0.43948(17) 0.0213(5) Uani 1 1 d . . . .
H8 H -0.133190 0.462280 0.441416 0.026 Uiso 1 1 calc R . . .
C9 C 0.0747(4) 0.5697(5) 0.36401(15) 0.0249(6) Uani 1 1 d . . . .
H9 H -0.019083 0.542055 0.314140 0.030 Uiso 1 1 calc R . . .
C10 C 0.2794(5) 0.6584(4) 0.36103(18) 0.0268(6) Uani 1 1 d . . . .
H10 H 0.324230 0.693473 0.309203 0.032 Uiso 1 1 calc R . . .
C11 C 0.4172(5) 0.6954(4) 0.43329(18) 0.0237(6) Uani 1 1 d . . . .
H11 H 0.557336 0.755390 0.430746 0.028 Uiso 1 1 calc R . . .
C12 C 0.3542(4) 0.6459(3) 0.51043(16) 0.0181(5) Uani 1 1 d . . . .
C13 C 0.5070(4) 0.6798(4) 0.58909(17) 0.0229(6) Uani 1 1 d . . . .
H13A H 0.665807 0.651922 0.580274 0.027 Uiso 1 1 calc R . . .
H13B H 0.499966 0.807198 0.603468 0.027 Uiso 1 1 calc R . . .
C17 C 0.1481(5) 0.8460(5) 0.8836(3) 0.0314(5) Uani 0.700(8) 1 d . P A 1
H17 H 0.026100 0.917299 0.858996 0.038 Uiso 0.700(8) 1 calc R P A 1
C16 C 0.1466(7) 0.7401(7) 0.9559(3) 0.0314(5) Uani 0.700(8) 1 d G P A 1
H16 H 0.023516 0.728215 0.988028 0.038 Uiso 0.700(8) 1 calc R P A 1
C15 C 0.3615(9) 0.6552(5) 0.97157(19) 0.0314(5) Uani 0.700(8) 1 d G P A 1
H15 H 0.407355 0.576525 1.016094 0.038 Uiso 0.700(8) 1 calc R P A 1
C14 C 0.4957(4) 0.7086(5) 0.9091(3) 0.0314(5) Uani 0.700(8) 1 d G P A 1
H14 H 0.647166 0.671860 0.904409 0.038 Uiso 0.700(8) 1 calc R P A 1
C18 C 0.3638(7) 0.8265(5) 0.85471(17) 0.0314(5) Uani 0.700(8) 1 d G P A 1
H18 H 0.411537 0.882469 0.807317 0.038 Uiso 0.700(8) 1 calc R P A 1
C17A C 0.1339(10) 0.8185(13) 0.9143(8) 0.0314(5) Uani 0.300(8) 1 d . P A 2
H17A H -0.008839 0.877342 0.910484 0.038 Uiso 0.300(8) 1 calc R P A 2
C16A C 0.2141(19) 0.6893(14) 0.9744(5) 0.0314(5) Uani 0.300(8) 1 d G P A 2
H16A H 0.134401 0.646557 1.017789 0.038 Uiso 0.300(8) 1 calc R P A 2
C15A C 0.4343(18) 0.6352(10) 0.9582(5) 0.0314(5) Uani 0.300(8) 1 d G P A 2
H15A H 0.527798 0.549967 0.988850 0.038 Uiso 0.300(8) 1 calc R P A 2
C14A C 0.4902(11) 0.7310(13) 0.8881(6) 0.0314(5) Uani 0.300(8) 1 d G P A 2
H14A H 0.627689 0.721056 0.863660 0.038 Uiso 0.300(8) 1 calc R P A 2
C18A C 0.3046(18) 0.8443(11) 0.8610(5) 0.0314(5) Uani 0.300(8) 1 d G P A 2
H18A H 0.296029 0.923385 0.815228 0.038 Uiso 0.300(8) 1 calc R P A 2

loop_
_atom_site_aniso_label
_atom_site_aniso_U_11
_atom_site_aniso_U_22
_atom_site_aniso_U_33
_atom_site_aniso_U_23
_atom_site_aniso_U_13
_atom_site_aniso_U_12
Fe1 0.01987(16) 0.02040(17) 0.01457(16) -0.00360(19) -0.00025(11) 0.00102(19)
O1 0.0146(7) 0.0294(10) 0.0216(8) 0.0042(12) -0.0017(6) -0.0002(11)
N1 0.0201(10) 0.0269(11) 0.0155(10) 0.0003(8) 0.0011(8) -0.0059(8)
C1 0.0247(13) 0.0203(13) 0.0220(14) -0.0040(11) 0.0004(11) 0.0047(11)
C2 0.0385(17) 0.0173(13) 0.0189(14) 0.0031(11) -0.0001(12) 0.0012(11)
C3 0.0264(14) 0.0289(14) 0.0177(13) 0.0017(11) -0.0003(11) -0.0057(11)
C4 0.0187(12) 0.0249(13) 0.0187(13) -0.0007(10) -0.0014(10) -0.0021(10)
C5 0.0202(12) 0.0172(13) 0.0154(12) -0.0038(10) -0.0002(10) 0.0002(10)
C6 0.0165(9) 0.0192(10) 0.0176(10) -0.0003(16) 0.0002(8) 0.0011(15)
C7 0.0178(10) 0.0159(16) 0.0176(10) 0.0010(10) 0.0025(8) 0.0016(10)
C8 0.0214(12) 0.0213(12) 0.0206(13) -0.0003(10) 0.0005(10) -0.0026(10)
C9 0.0336(12) 0.0226(15) 0.0179(11) 0.0007(14) 0.0003(9) -0.0007(15)
C10 0.0344(15) 0.0258(13) 0.0217(14) 0.0080(11) 0.0101(12) 0.0049(12)
C11 0.0217(13) 0.0196(14) 0.0311(16) 0.0062(11) 0.0087(11) -0.0006(11)
C12 0.0166(12) 0.0166(12) 0.0211(13) 0.0010(9) 0.0024(10) 0.0024(9)
C13 0.0162(12) 0.0259(14) 0.0262(15) 0.0031(12) 0.0015(11) -0.0049(11)
C17 0.0325(11) 0.0346(10) 0.0262(10) -0.0121(8) 0.0000(8) -0.0007(8)
C16 0.0325(11) 0.0346(10) 0.0262(10) -0.0121(8) 0.0000(8) -0.0007(8)
C15 0.0325(11) 0.0346(10) 0.0262(10) -0.0121(8) 0.0000(8) -0.0007(8)
C14 0.0325(11) 0.0346(10) 0.0262(10) -0.0121(8) 0.0000(8) -0.0007(8)
C18 0.0325(11) 0.0346(10) 0.0262(10) -0.0121(8) 0.0000(8) -0.0007(8)
C17A 0.0325(11) 0.0346(10) 0.0262(10) -0.0121(8) 0.0000(8) -0.0007(8)
C16A 0.0325(11) 0.0346(10) 0.0262(10) -0.0121(8) 0.0000(8) -0.0007(8)
C15A 0.0325(11) 0.0346(10) 0.0262(10) -0.0121(8) 0.0000(8) -0.0007(8)
C14A 0.0325(11) 0.0346(10) 0.0262(10) -0.0121(8) 0.0000(8) -0.0007(8)
C18A 0.0325(11) 0.0346(10) 0.0262(10) -0.0121(8) 0.0000(8) -0.0007(8)

loop_
_atom_type_symbol
_atom_type_description
_atom_type_scat_dispersion_real
_atom_type_scat_dispersion_imag
_atom_type_scat_source
C C 0.0033 0.0016 'International Tables Vol C Tables 4.2.6.8 and 6.1.1.4'
H H 0.0000 0.0000 'International Tables Vol C Tables 4.2.6.8 and 6.1.1.4'
Fe Fe 0.3463 0.8444 'International Tables Vol C Tables 4.2.6.8 and 6.1.1.4'
N N 0.0061 0.0033 'International Tables Vol C Tables 4.2.6.8 and 6.1.1.4'
O O 0.0106 0.0060 'International Tables Vol C Tables 4.2.6.8 and 6.1.1.4'

loop_
_geom_angle_atom_site_label_1
_geom_angle_atom_site_label_2
_geom_angle_atom_site_label_3
_geom_angle
C1 Fe1 C2 40.63(11)
C1 Fe1 C3 68.40(12)
C1 Fe1 C4 68.64(11)
C1 Fe1 C5 40.78(11)
C1 Fe1 C17 156.08(18)
C1 Fe1 C16 162.06(19)
C1 Fe1 C15 125.28(17)
C1 Fe1 C14 108.05(12)
C2 Fe1 C3 40.71(12)
C2 Fe1 C4 68.60(11)
C2 Fe1 C17 161.45(17)
C2 Fe1 C16 125.09(16)
C2 Fe1 C15 108.40(12)
C2 Fe1 C14 121.96(13)
C3 Fe1 C17 124.16(14)
C4 Fe1 C3 40.66(11)
C4 Fe1 C17 106.60(12)
C5 Fe1 C2 68.61(11)
C5 Fe1 C3 68.56(11)
C5 Fe1 C4 40.93(10)
C5 Fe1 C17 120.30(16)
C5 Fe1 C16 155.80(19)
C5 Fe1 C15 161.68(18)
C5 Fe1 C14 124.36(14)
C16 Fe1 C3 107.66(12)
C16 Fe1 C4 120.57(15)
C16 Fe1 C17 40.65(6)
C16 Fe1 C14 68.42(7)
C15 Fe1 C3 121.77(13)
C15 Fe1 C4 156.44(17)
C15 Fe1 C17 68.41(7)
C15 Fe1 C16 40.69(6)
C15 Fe1 C14 40.68(6)
C14 Fe1 C3 157.29(14)
C14 Fe1 C4 160.92(15)
C14 Fe1 C17 68.38(8)
C15A Fe1 C1 113.0(3)
C15A Fe1 C2 104.9(2)
C15A Fe1 C3 128.5(3)
C15A Fe1 C4 168.7(3)
C15A Fe1 C5 146.8(3)
C15A Fe1 C18A 68.77(19)
C14A Fe1 C1 106.5(2)
C14A Fe1 C2 127.7(3)
C14A Fe1 C3 166.9(3)
C14A Fe1 C4 150.3(3)
C14A Fe1 C5 116.1(2)
C14A Fe1 C15A 40.98(15)
C14A Fe1 C18A 40.97(16)
C18A Fe1 C1 131.1(3)
C18A Fe1 C2 168.0(3)
C18A Fe1 C3 151.1(3)
C18A Fe1 C4 119.3(2)
C18A Fe1 C5 110.7(2)
C6 O1 C13 110.3(2)
C7 N1 C6 116.1(2)
C2 C1 Fe1 69.81(16)
C2 C1 C5 108.3(2)
C5 C1 Fe1 69.62(15)
C1 C2 Fe1 69.56(16)
C1 C2 C3 108.0(2)
C3 C2 Fe1 69.80(17)
C2 C3 Fe1 69.49(16)
C4 C3 Fe1 69.65(16)
C4 C3 C2 108.2(2)
C3 C4 Fe1 69.69(15)
C3 C4 C5 107.7(2)
C5 C4 Fe1 69.28(14)
C1 C5 Fe1 69.60(15)
C1 C5 C4 107.9(2)
C1 C5 C6 127.2(2)
C4 C5 Fe1 69.79(15)
C4 C5 C6 124.9(2)
C6 C5 Fe1 127.5(2)
O1 C6 N1 111.9(2)
O1 C6 C5 108.6(2)
N1 C6 C5 110.2(3)
C8 C7 N1 120.2(2)
C12 C7 N1 119.7(2)
C12 C7 C8 120.1(2)
C9 C8 C7 120.2(2)
C8 C9 C10 120.0(2)
C11 C10 C9 119.9(2)
C10 C11 C12 121.1(3)
C7 C12 C11 118.6(2)
C7 C12 C13 120.0(2)
C11 C12 C13 121.4(2)
O1 C13 C12 112.2(2)
C16 C17 Fe1 69.58(13)
C18 C17 Fe1 69.71(14)
C18 C17 C16 108.0
C17 C16 Fe1 69.77(13)
C15 C16 Fe1 69.62(13)
C15 C16 C17 108.0
C16 C15 Fe1 69.70(13)
C14 C15 Fe1 69.73(14)
C14 C15 C16 108.0
C15 C14 Fe1 69.59(13)
C15 C14 C18 108.0
C18 C14 Fe1 69.76(13)
C17 C18 Fe1 69.67(13)
C17 C18 C14 108.0
C14 C18 Fe1 69.60(13)
C16A C17A Fe1 69.7(3)
C18A C17A Fe1 69.0(3)
C18A C17A C16A 108.0
C17A C16A Fe1 69.8(3)
C15A C16A Fe1 69.0(3)
C15A C16A C17A 108.0
C16A C15A Fe1 70.3(3)
C16A C15A C14A 108.0
C14A C15A Fe1 69.1(3)
C15A C14A Fe1 69.9(3)
C18A C14A Fe1 69.9(3)
C18A C14A C15A 108.0
C17A C18A Fe1 70.3(3)
C17A C18A C14A 108.0
C14A C18A Fe1 69.1(3)

loop_
_geom_bond_atom_site_label_1
_geom_bond_atom_site_label_2
_geom_bond_distance
Fe1 C1 2.037(3)
Fe1 C2 2.040(3)
Fe1 C3 2.045(3)
Fe1 C4 2.044(3)
Fe1 C5 2.037(2)
Fe1 C17 2.045(3)
Fe1 C16 2.043(3)
Fe1 C15 2.042(3)
Fe1 C14 2.044(4)
Fe1 C15A 2.034(8)
Fe1 C14A 2.023(9)
Fe1 C18A 2.035(9)
O1 C6 1.426(3)
O1 C13 1.431(3)
N1 C6 1.445(3)
N1 C7 1.403(3)
C1 C2 1.416(4)
C1 C5 1.420(4)
C2 C3 1.421(4)
C3 C4 1.420(4)
C4 C5 1.427(4)
C5 C6 1.495(4)
C7 C8 1.397(3)
C7 C12 1.396(3)
C8 C9 1.381(4)
C9 C10 1.390(4)
C10 C11 1.377(4)
C11 C12 1.400(4)
C12 C13 1.499(4)
C17 C16 1.4200
C17 C18 1.4200
C16 C15 1.4200
C15 C14 1.4200
C14 C18 1.4200
C17A C16A 1.4200
C17A C18A 1.4200
C16A C15A 1.4200
C15A C14A 1.4200
C14A C18A 1.4200

loop_
_geom_hbond_atom_site_label_D
_geom_hbond_atom_site_label_H
_geom_hbond_atom_site_label_A
_geom_hbond_distance_DH
_geom_hbond_distance_HA
_geom_hbond_distance_DA
_geom_hbond_angle_DHA
_geom_hbond_site_symmetry_A
_geom_hbond_publ_flag
C4 H4 O1 0.95 2.52 3.343(3) 144.5 1_455 yes

loop_
_twin_individual_id
_twin_individual_mass_fraction_refined
1 0.977(18)
2 0.023(18)
